data_1517005
loop_
_publ_author_name
'Markus Graser'
'Holger Kopacka'
'Klaus Wurst'
'Thomas Muller'
'Benno Bildstein'

_publ_section_title
;
 Structurally diverse pyridyl or quinolyl enolato/enamido metal complexes
 of Li, Zr, Fe, Co, Ni, Cu and Zn
;
_journal_name_full
;
Inorganica Chimica Acta
;
_journal_page_first 38
_journal_page_last 49
_journal_volume 401
_journal_year 2013
_chemical_formula_sum 'C48 H54 N4 Ni'
_chemical_formula_weight 745.66
_space_group_IT_number 2
_symmetry_cell_setting triclinic
_symmetry_space_group_name_Hall '-P 1'
_symmetry_space_group_name_H-M 'P -1'
_atom_sites_solution_hydrogens geom
_atom_sites_solution_primary direct
_atom_sites_solution_secondary difmap
_cell_angle_alpha 83.913(1)
_cell_angle_beta 86.422(1)
_cell_angle_gamma 65.770(1)
_cell_formula_units_Z 2
_cell_length_a 10.7602(2)
_cell_length_b 11.3696(3)
_cell_length_c 18.8522(3)
_cell_measurement_reflns_used 14987
_cell_measurement_temperature 233(2)
_cell_measurement_theta_max 26.0
_cell_measurement_theta_min 1.0
_cell_volume 2090.87(8)
_computing_data_collection COLLECT
_computing_data_reduction 'DENZO and SCALEPACK'
_computing_structure_refinement 'SHELXL-97 (Sheldrick, 1997)'
_computing_structure_solution 'SHELXS-97 (Sheldrick, 1990)'
_diffrn_ambient_temperature 233(2)
_diffrn_measured_fraction_theta_full 0.983
_diffrn_measured_fraction_theta_max 0.983
_diffrn_measurement_device_type 'Nonius KappaCCD'
_diffrn_measurement_method 'phi- and omega-scans'
_diffrn_radiation_monochromator graphite
_diffrn_radiation_source 'fine-focus sealed tube'
_diffrn_radiation_type MoK\a
_diffrn_radiation_wavelength 0.71073
_diffrn_reflns_av_R_equivalents 0.0204
_diffrn_reflns_av_sigmaI/netI 0.0374
_diffrn_reflns_limit_h_max 13
_diffrn_reflns_limit_h_min -11
_diffrn_reflns_limit_k_max 13
_diffrn_reflns_limit_k_min -13
_diffrn_reflns_limit_l_max 20
_diffrn_reflns_limit_l_min -23
_diffrn_reflns_number 12722
_diffrn_reflns_theta_full 26.00
_diffrn_reflns_theta_max 26.00
_diffrn_reflns_theta_min 2.08
_diffrn_standards_number 0
_exptl_absorpt_coefficient_mu 0.501
_exptl_absorpt_correction_type none
_exptl_crystal_colour black
_exptl_crystal_density_diffrn 1.184
_exptl_crystal_density_method 'not measured'
_exptl_crystal_description prism
_exptl_crystal_F_000 796
_exptl_crystal_size_max 0.32
_exptl_crystal_size_mid 0.12
_exptl_crystal_size_min 0.09
_refine_diff_density_max 0.416
_refine_diff_density_min -0.360
_refine_diff_density_rms 0.040
_refine_ls_extinction_method none
_refine_ls_goodness_of_fit_ref 1.039
_refine_ls_matrix_type full
_refine_ls_number_parameters 480
_refine_ls_number_reflns 8065
_refine_ls_number_restraints 0
_refine_ls_restrained_S_all 1.039
_refine_ls_R_factor_all 0.0486
_refine_ls_R_factor_gt 0.0393
_refine_ls_shift/su_max 0.001
_refine_ls_shift/su_mean 0.000
_refine_ls_structure_factor_coef Fsqd
_refine_ls_weighting_details 'calc w=1/[\s^2^(Fo^2^)+(0.0441P)^2^+0.7940P] where P=(Fo^2^+2Fc^2^)/3'
_refine_ls_weighting_scheme calc
_refine_ls_wR_factor_gt 0.0956
_refine_ls_wR_factor_ref 0.1000
_reflns_number_gt 6997
_reflns_number_total 8065
_reflns_threshold_expression >2sigma(I)
_cod_data_source_file ICA-2013-401-38-49-51.cif
_cod_data_source_block 25
_cod_original_sg_symbol_H-M P-1
_cod_database_code 1517005

loop_
_symmetry_equiv_pos_as_xyz
'x, y, z'
'-x, -y, -z'

loop_
_atom_site_label
_atom_site_type_symbol
_atom_site_fract_x
_atom_site_fract_y
_atom_site_fract_z
_atom_site_U_iso_or_equiv
_atom_site_adp_type
_atom_site_occupancy
_atom_site_symmetry_multiplicity
_atom_site_calc_flag
_atom_site_refinement_flags
Ni1 Ni 0.27333(2) 0.88827(2) 0.220177(11) 0.03246(8) Uani 1 1 d .
N1 N 0.46301(14) 0.75387(14) 0.21439(8) 0.0342(3) Uani 1 1 d .
N2 N 0.30890(13) 1.02926(13) 0.15835(7) 0.0306(3) Uani 1 1 d .
N3 N 0.17672(15) 0.91928(16) 0.31250(8) 0.0407(4) Uani 1 1 d .
N4 N 0.11467(15) 0.88831(16) 0.16727(8) 0.0410(4) Uani 1 1 d .
C1 C 0.54993(17) 0.76473(17) 0.16243(9) 0.0367(4) Uani 1 1 d .
C2 C 0.53366(17) 0.87813(18) 0.12201(9) 0.0366(4) Uani 1 1 d .
H2 H 0.6061 0.8713 0.0898 0.044 Uiso 1 1 calc .
C3 C 0.42721(17) 1.00228(17) 0.12076(9) 0.0323(4) Uani 1 1 d .
C4 C 0.44778(19) 1.10044(18) 0.07297(10) 0.0418(4) Uani 1 1 d .
H4 H 0.5313 1.0796 0.0479 0.050 Uiso 1 1 calc .
C5 C 0.3509(2) 1.22056(19) 0.06345(11) 0.0446(5) Uani 1 1 d .
H5 H 0.3657 1.2831 0.0315 0.054 Uiso 1 1 calc .
C6 C 0.22587(19) 1.25269(18) 0.10187(10) 0.0404(4) Uani 1 1 d .
C7 C 0.1208(2) 1.3777(2) 0.09413(13) 0.0567(6) Uani 1 1 d .
H7 H 0.1329 1.4416 0.0621 0.068 Uiso 1 1 calc .
C8 C 0.0026(2) 1.4072(2) 0.13222(15) 0.0661(7) Uani 1 1 d .
H8 H -0.0662 1.4916 0.1273 0.079 Uiso 1 1 calc .
C9 C -0.0169(2) 1.3124(2) 0.17867(13) 0.0592(6) Uani 1 1 d .
H9 H -0.0990 1.3334 0.2051 0.071 Uiso 1 1 calc .
C10 C 0.08292(19) 1.1877(2) 0.18656(10) 0.0444(5) Uani 1 1 d .
H10 H 0.0672 1.1244 0.2173 0.053 Uiso 1 1 calc .
C11 C 0.20766(17) 1.15508(17) 0.14890(9) 0.0347(4) Uani 1 1 d .
C12 C 0.6735(2) 0.6469(2) 0.14180(12) 0.0596(6) Uani 1 1 d .
H12A H 0.7267 0.6034 0.1838 0.089 Uiso 1 1 calc R
H12B H 0.7290 0.6738 0.1069 0.089 Uiso 1 1 calc R
H12C H 0.6440 0.5880 0.1215 0.089 Uiso 1 1 calc R
C13 C 0.5138(2) 0.62942(18) 0.25614(10) 0.0426(4) Uani 1 1 d .
C14 C 0.4688(2) 0.5346(2) 0.24236(11) 0.0544(5) Uani 1 1 d .
C15 C 0.5348(3) 0.4097(2) 0.27624(14) 0.0733(8) Uani 1 1 d .
H15 H 0.5065 0.3447 0.2674 0.088 Uiso 1 1 calc .
C16 C 0.6392(3) 0.3803(2) 0.32179(14) 0.0782(8) Uani 1 1 d .
H16 H 0.6837 0.2952 0.3428 0.094 Uiso 1 1 calc .
C17 C 0.6791(3) 0.4746(3) 0.33689(13) 0.0696(7) Uani 1 1 d .
H17 H 0.7495 0.4536 0.3693 0.084 Uiso 1 1 calc .
C18 C 0.6178(2) 0.6012(2) 0.30522(12) 0.0560(6) Uani 1 1 d .
C21 C 0.0399(2) 0.9647(2) 0.31944(11) 0.0498(5) Uani 1 1 d .
C22 C -0.0439(2) 0.9646(2) 0.26665(12) 0.0569(6) Uani 1 1 d .
H22 H -0.1373 0.9983 0.2787 0.068 Uiso 1 1 calc .
C23 C -0.0112(2) 0.9221(2) 0.19765(11) 0.0494(5) Uani 1 1 d .
C24 C -0.1204(2) 0.9179(3) 0.15868(14) 0.0680(7) Uani 1 1 d .
H24 H -0.2076 0.9424 0.1801 0.082 Uiso 1 1 calc .
C25 C -0.0996(2) 0.8797(3) 0.09283(14) 0.0748(8) Uani 1 1 d .
H25 H -0.1716 0.8758 0.0688 0.090 Uiso 1 1 calc .
C26 C 0.0298(2) 0.8451(3) 0.05891(12) 0.0603(6) Uani 1 1 d .
C27 C 0.0573(3) 0.8050(3) -0.01052(14) 0.0792(8) Uani 1 1 d .
H27 H -0.0127 0.8001 -0.0358 0.095 Uiso 1 1 calc .
C28 C 0.1825(3) 0.7733(3) -0.04209(13) 0.0756(8) Uani 1 1 d .
H28 H 0.1993 0.7454 -0.0883 0.091 Uiso 1 1 calc .
C29 C 0.2853(2) 0.7826(2) -0.00496(11) 0.0545(5) Uani 1 1 d .
H29 H 0.3721 0.7614 -0.0265 0.065 Uiso 1 1 calc .
C30 C 0.2617(2) 0.8225(2) 0.06300(10) 0.0439(4) Uani 1 1 d .
H30 H 0.3323 0.8297 0.0866 0.053 Uiso 1 1 calc .
C31 C 0.1350(2) 0.8526(2) 0.09751(10) 0.0433(4) Uani 1 1 d .
C32 C -0.0308(3) 1.0273(3) 0.38650(13) 0.0716(7) Uani 1 1 d .
H32A H 0.0159 0.9732 0.4282 0.107 Uiso 1 1 calc R
H32B H -0.1247 1.0368 0.3881 0.107 Uiso 1 1 calc R
H32C H -0.0287 1.1119 0.3860 0.107 Uiso 1 1 calc R
C33 C 0.2479(2) 0.9041(2) 0.37767(9) 0.0439(5) Uani 1 1 d .
C34 C 0.2906(2) 0.9991(2) 0.39367(11) 0.0533(5) Uani 1 1 d .
C35 C 0.3480(3) 0.9851(3) 0.46014(13) 0.0661(7) Uani 1 1 d .
H35 H 0.3761 1.0485 0.4721 0.079 Uiso 1 1 calc .
C36 C 0.3643(3) 0.8808(3) 0.50835(12) 0.0714(7) Uani 1 1 d .
H36 H 0.4016 0.8741 0.5531 0.086 Uiso 1 1 calc .
C37 C 0.3263(3) 0.7867(3) 0.49109(11) 0.0657(7) Uani 1 1 d .
H37 H 0.3399 0.7146 0.5241 0.079 Uiso 1 1 calc .
C38 C 0.2679(2) 0.7948(2) 0.42589(11) 0.0540(5) Uani 1 1 d .
C141 C 0.3593(3) 0.5604(2) 0.18913(13) 0.0640(6) Uani 1 1 d .
H141 H 0.3285 0.6524 0.1703 0.077 Uiso 1 1 calc .
C142 C 0.2344(4) 0.5432(4) 0.22265(18) 0.0961(10) Uani 1 1 d .
H14A H 0.1671 0.5625 0.1863 0.144 Uiso 1 1 calc .
H14B H 0.1957 0.6017 0.2598 0.144 Uiso 1 1 calc .
H14C H 0.2609 0.4546 0.2431 0.144 Uiso 1 1 calc .
C143 C 0.4132(4) 0.4798(3) 0.12560(17) 0.0938(10) Uani 1 1 d .
H14D H 0.3399 0.5004 0.0926 0.141 Uiso 1 1 calc .
H14E H 0.4480 0.3885 0.1421 0.141 Uiso 1 1 calc .
H14F H 0.4859 0.4992 0.1016 0.141 Uiso 1 1 calc .
C181 C 0.6703(3) 0.6996(3) 0.32239(16) 0.0799(9) Uani 1 1 d .
H181 H 0.6144 0.7833 0.2962 0.096 Uiso 1 1 calc .
C182 C 0.6560(4) 0.7193(4) 0.4005(2) 0.1137(13) Uani 1 1 d .
H18A H 0.6914 0.7822 0.4093 0.171 Uiso 1 1 calc .
H18B H 0.7069 0.6377 0.4277 0.171 Uiso 1 1 calc .
H18C H 0.5606 0.7507 0.4149 0.171 Uiso 1 1 calc .
C183 C 0.8189(6) 0.6663(7) 0.3007(3) 0.180(3) Uani 1 1 d .
H18D H 0.8451 0.7331 0.3137 0.271 Uiso 1 1 calc .
H18E H 0.8301 0.6608 0.2496 0.271 Uiso 1 1 calc .
H18F H 0.8761 0.5837 0.3251 0.271 Uiso 1 1 calc .
C341 C 0.2751(3) 1.1154(3) 0.34178(13) 0.0645(6) Uani 1 1 d .
H341 H 0.2194 1.1151 0.3020 0.077 Uiso 1 1 calc .
C342 C 0.4129(3) 1.1043(3) 0.30984(15) 0.0839(9) Uani 1 1 d .
H34A H 0.4001 1.1786 0.2760 0.126 Uiso 1 1 calc .
H34B H 0.4548 1.0257 0.2856 0.126 Uiso 1 1 calc .
H34C H 0.4716 1.1014 0.3476 0.126 Uiso 1 1 calc .
C343 C 0.1994(5) 1.2437(3) 0.3750(2) 0.1222(14) Uani 1 1 d .
H34D H 0.1924 1.3150 0.3400 0.183 Uiso 1 1 calc .
H34E H 0.2491 1.2458 0.4158 0.183 Uiso 1 1 calc .
H34F H 0.1088 1.2519 0.3904 0.183 Uiso 1 1 calc .
C381 C 0.2266(3) 0.6880(3) 0.41028(13) 0.0715(7) Uani 1 1 d .
H381 H 0.2100 0.6977 0.3585 0.086 Uiso 1 1 calc .
C382 C 0.3367(4) 0.5538(3) 0.42793(17) 0.0931(10) Uani 1 1 d .
H38A H 0.3051 0.4892 0.4171 0.140 Uiso 1 1 calc .
H38B H 0.3571 0.5423 0.4782 0.140 Uiso 1 1 calc .
H38C H 0.4183 0.5440 0.3997 0.140 Uiso 1 1 calc .
C383 C 0.0946(4) 0.6972(4) 0.4498(3) 0.1224(14) Uani 1 1 d .
H38D H 0.0713 0.6280 0.4377 0.184 Uiso 1 1 calc .
H38E H 0.0216 0.7802 0.4358 0.184 Uiso 1 1 calc .
H38F H 0.1074 0.6894 0.5008 0.184 Uiso 1 1 calc .

loop_
_atom_site_aniso_label
_atom_site_aniso_U_11
_atom_site_aniso_U_22
_atom_site_aniso_U_33
_atom_site_aniso_U_23
_atom_site_aniso_U_13
_atom_site_aniso_U_12
Ni1 0.02789(12) 0.04225(14) 0.02924(13) -0.00394(9) 0.00142(8) -0.01638(10)
N1 0.0332(7) 0.0328(8) 0.0339(8) 0.0004(6) -0.0007(6) -0.0115(6)
N2 0.0268(7) 0.0351(7) 0.0286(7) -0.0045(6) -0.0009(5) -0.0108(6)
N3 0.0378(8) 0.0536(10) 0.0326(8) -0.0061(7) 0.0046(6) -0.0208(7)
N4 0.0342(8) 0.0576(10) 0.0374(8) -0.0030(7) -0.0018(6) -0.0252(7)
C1 0.0301(9) 0.0383(10) 0.0356(9) -0.0020(7) -0.0006(7) -0.0082(7)
C2 0.0255(8) 0.0422(10) 0.0380(10) -0.0014(8) 0.0041(7) -0.0107(7)
C3 0.0302(8) 0.0371(9) 0.0310(9) -0.0029(7) -0.0010(7) -0.0152(7)
C4 0.0412(10) 0.0401(10) 0.0442(11) -0.0025(8) 0.0076(8) -0.0182(8)
C5 0.0526(11) 0.0386(10) 0.0439(11) 0.0012(8) -0.0003(9) -0.0212(9)
C6 0.0415(10) 0.0351(10) 0.0423(10) -0.0039(8) -0.0085(8) -0.0123(8)
C7 0.0524(13) 0.0385(11) 0.0699(15) 0.0007(10) -0.0109(11) -0.0091(9)
C8 0.0475(13) 0.0437(12) 0.0877(18) -0.0072(12) -0.0083(12) 0.0024(10)
C9 0.0336(10) 0.0639(15) 0.0663(15) -0.0189(12) 0.0000(10) -0.0029(10)
C10 0.0333(9) 0.0504(11) 0.0426(11) -0.0099(9) -0.0008(8) -0.0088(8)
C11 0.0313(9) 0.0375(9) 0.0332(9) -0.0079(7) -0.0056(7) -0.0100(7)
C12 0.0488(12) 0.0468(12) 0.0578(13) 0.0042(10) 0.0097(10) 0.0026(10)
C13 0.0478(11) 0.0376(10) 0.0353(10) 0.0025(8) 0.0024(8) -0.0121(8)
C14 0.0732(15) 0.0420(11) 0.0466(12) 0.0004(9) 0.0024(10) -0.0237(11)
C15 0.110(2) 0.0436(13) 0.0643(16) 0.0049(11) 0.0029(15) -0.0318(14)
C16 0.107(2) 0.0437(13) 0.0606(16) 0.0153(11) -0.0009(15) -0.0127(14)
C17 0.0730(16) 0.0626(16) 0.0514(14) 0.0173(11) -0.0096(12) -0.0097(13)
C18 0.0595(13) 0.0541(13) 0.0465(12) 0.0103(10) -0.0083(10) -0.0175(11)
C21 0.0418(11) 0.0643(13) 0.0432(11) -0.0058(10) 0.0117(9) -0.0231(10)
C22 0.0330(10) 0.0825(16) 0.0556(13) -0.0060(11) 0.0093(9) -0.0252(10)
C23 0.0347(10) 0.0683(14) 0.0510(12) -0.0017(10) -0.0005(9) -0.0278(10)
C24 0.0382(11) 0.108(2) 0.0679(16) -0.0039(14) -0.0016(10) -0.0409(13)
C25 0.0501(14) 0.127(2) 0.0657(16) -0.0087(15) -0.0135(12) -0.0530(15)
C26 0.0532(13) 0.0912(18) 0.0528(13) -0.0064(12) -0.0095(10) -0.0446(13)
C27 0.0741(17) 0.135(3) 0.0545(15) -0.0198(15) -0.0142(13) -0.0641(18)
C28 0.0820(18) 0.125(2) 0.0448(13) -0.0235(14) -0.0006(12) -0.0638(18)
C29 0.0592(13) 0.0749(15) 0.0431(11) -0.0134(10) 0.0019(10) -0.0394(12)
C30 0.0436(10) 0.0577(12) 0.0385(10) -0.0058(9) -0.0041(8) -0.0280(9)
C31 0.0429(10) 0.0573(12) 0.0381(10) -0.0013(9) -0.0081(8) -0.0286(9)
C32 0.0548(14) 0.096(2) 0.0553(14) -0.0193(13) 0.0217(11) -0.0224(13)
C33 0.0453(11) 0.0614(12) 0.0282(9) -0.0084(8) 0.0053(8) -0.0247(10)
C34 0.0566(13) 0.0689(14) 0.0405(11) -0.0104(10) 0.0023(9) -0.0309(11)
C35 0.0748(16) 0.0911(19) 0.0496(13) -0.0175(13) -0.0027(11) -0.0481(15)
C36 0.0782(17) 0.114(2) 0.0325(11) -0.0082(13) -0.0045(11) -0.0492(17)
C37 0.0761(16) 0.0928(19) 0.0322(11) 0.0034(11) -0.0016(10) -0.0404(15)
C38 0.0613(13) 0.0724(15) 0.0329(10) -0.0033(10) 0.0045(9) -0.0328(12)
C141 0.0905(18) 0.0526(13) 0.0626(14) -0.0055(11) -0.0078(13) -0.0422(13)
C142 0.109(3) 0.118(3) 0.093(2) -0.0219(19) 0.0015(19) -0.074(2)
C143 0.134(3) 0.095(2) 0.0719(19) -0.0231(16) -0.0010(18) -0.064(2)
C181 0.092(2) 0.0735(17) 0.0771(18) 0.0205(14) -0.0496(16) -0.0367(15)
C182 0.095(2) 0.154(4) 0.120(3) -0.066(3) 0.029(2) -0.070(2)
C183 0.204(5) 0.330(8) 0.118(3) -0.078(4) 0.059(3) -0.216(6)
C341 0.0829(17) 0.0661(15) 0.0576(14) -0.0057(11) -0.0071(12) -0.0425(14)
C342 0.106(2) 0.112(2) 0.0652(17) 0.0018(16) -0.0065(15) -0.078(2)
C343 0.173(4) 0.075(2) 0.116(3) -0.021(2) 0.029(3) -0.050(2)
C381 0.108(2) 0.0793(18) 0.0434(13) 0.0083(12) -0.0083(13) -0.0566(17)
C382 0.131(3) 0.079(2) 0.0754(19) -0.0006(15) 0.0219(18) -0.054(2)
C383 0.093(2) 0.107(3) 0.187(4) 0.010(3) -0.011(3) -0.065(2)

loop_
_atom_type_symbol
_atom_type_description
_atom_type_scat_dispersion_real
_atom_type_scat_dispersion_imag
_atom_type_scat_source
C C 0.0033 0.0016 'International Tables Vol C Tables 4.2.6.8 and 6.1.1.4'
H H 0.0000 0.0000 'International Tables Vol C Tables 4.2.6.8 and 6.1.1.4'
N N 0.0061 0.0033 'International Tables Vol C Tables 4.2.6.8 and 6.1.1.4'
Ni Ni 0.3393 1.1124 'International Tables Vol C Tables 4.2.6.8 and 6.1.1.4'

loop_
_geom_angle_atom_site_label_1
_geom_angle_atom_site_label_2
_geom_angle_atom_site_label_3
_geom_angle
N3 Ni1 N1 120.19(6)
N3 Ni1 N4 95.28(6)
N1 Ni1 N4 124.00(6)
N3 Ni1 N2 122.20(6)
N1 Ni1 N2 95.95(6)
N4 Ni1 N2 99.52(6)
C1 N1 C13 113.61(14)
C1 N1 Ni1 120.84(11)
C13 N1 Ni1 124.84(12)
C3 N2 C11 117.81(15)
C3 N2 Ni1 121.08(11)
C11 N2 Ni1 120.92(11)
C21 N3 C33 115.24(15)
C21 N3 Ni1 123.01(13)
C33 N3 Ni1 121.59(12)
C23 N4 C31 118.63(16)
C23 N4 Ni1 121.95(13)
C31 N4 Ni1 119.42(12)
N1 C1 C2 124.59(16)
N1 C1 C12 120.80(17)
C2 C1 C12 114.56(16)
C1 C2 C3 130.96(16)
N2 C3 C2 123.51(15)
N2 C3 C4 120.81(15)
C2 C3 C4 115.58(15)
C5 C4 C3 121.54(17)
C4 C5 C6 119.36(17)
C7 C6 C5 121.69(19)
C7 C6 C11 119.99(19)
C5 C6 C11 118.32(16)
C8 C7 C6 120.8(2)
C7 C8 C9 119.86(19)
C10 C9 C8 120.9(2)
C9 C10 C11 120.4(2)
N2 C11 C10 119.94(17)
N2 C11 C6 122.15(16)
C10 C11 C6 117.90(16)
C14 C13 C18 120.80(18)
C14 C13 N1 119.84(18)
C18 C13 N1 119.06(18)
C13 C14 C15 118.1(2)
C13 C14 C141 122.34(18)
C15 C14 C141 119.5(2)
C16 C15 C14 121.5(3)
C15 C16 C17 120.0(2)
C16 C17 C18 121.6(2)
C17 C18 C13 117.9(2)
C17 C18 C181 118.8(2)
C13 C18 C181 123.18(19)
N3 C21 C22 123.70(18)
N3 C21 C32 119.8(2)
C22 C21 C32 116.37(19)
C21 C22 C23 130.21(18)
N4 C23 C22 123.12(18)
N4 C23 C24 120.1(2)
C22 C23 C24 116.76(19)
C25 C24 C23 121.1(2)
C24 C25 C26 120.5(2)
C27 C26 C25 123.0(2)
C27 C26 C31 119.5(2)
C25 C26 C31 117.5(2)
C28 C27 C26 121.8(2)
C27 C28 C29 118.9(2)
C30 C29 C28 120.9(2)
C29 C30 C31 121.43(18)
N4 C31 C30 120.53(16)
N4 C31 C26 122.05(18)
C30 C31 C26 117.42(18)
C34 C33 C38 120.92(18)
C34 C33 N3 120.49(18)
C38 C33 N3 118.54(18)
C35 C34 C33 118.0(2)
C35 C34 C341 119.8(2)
C33 C34 C341 122.19(19)
C36 C35 C34 121.4(2)
C37 C36 C35 119.9(2)
C36 C37 C38 121.7(2)
C37 C38 C33 118.0(2)
C37 C38 C381 119.1(2)
C33 C38 C381 122.89(19)
C14 C141 C143 112.4(2)
C14 C141 C142 113.0(2)
C143 C141 C142 110.4(2)
C182 C181 C18 112.0(3)
C182 C181 C183 107.3(3)
C18 C181 C183 114.3(3)
C34 C341 C342 111.1(2)
C34 C341 C343 112.6(2)
C342 C341 C343 111.4(3)
C38 C381 C382 112.8(2)
C38 C381 C383 112.3(3)
C382 C381 C383 108.7(2)

loop_
_geom_bond_atom_site_label_1
_geom_bond_atom_site_label_2
_geom_bond_distance
Ni1 N3 1.9590(15)
Ni1 N1 1.9900(14)
Ni1 N4 2.0301(15)
Ni1 N2 2.0313(14)
N1 C1 1.343(2)
N1 C13 1.450(2)
N2 C3 1.353(2)
N2 C11 1.398(2)
N3 C21 1.348(2)
N3 C33 1.446(2)
N4 C23 1.354(2)
N4 C31 1.395(2)
C1 C2 1.377(3)
C1 C12 1.516(3)
C2 C3 1.405(2)
C3 C4 1.439(3)
C4 C5 1.337(3)
C5 C6 1.414(3)
C6 C7 1.406(3)
C6 C11 1.416(3)
C7 C8 1.354(3)
C8 C9 1.391(4)
C9 C10 1.382(3)
C10 C11 1.404(3)
C13 C14 1.402(3)
C13 C18 1.408(3)
C14 C15 1.402(3)
C14 C141 1.511(3)
C15 C16 1.365(4)
C16 C17 1.369(4)
C17 C18 1.398(3)
C18 C181 1.513(4)
C21 C22 1.384(3)
C21 C32 1.520(3)
C22 C23 1.409(3)
C23 C24 1.444(3)
C24 C25 1.334(4)
C25 C26 1.412(3)
C26 C27 1.405(3)
C26 C31 1.420(3)
C27 C28 1.358(4)
C28 C29 1.391(3)
C29 C30 1.378(3)
C30 C31 1.397(3)
C33 C34 1.401(3)
C33 C38 1.408(3)
C34 C35 1.397(3)
C34 C341 1.516(3)
C35 C36 1.373(4)
C36 C37 1.367(4)
C37 C38 1.393(3)
C38 C381 1.515(3)
C141 C143 1.523(4)
C141 C142 1.526(4)
C181 C182 1.502(5)
C181 C183 1.523(6)
C341 C342 1.526(4)
C341 C343 1.529(4)
C381 C382 1.517(4)
C381 C383 1.530(5)
